data_4067262
loop_
_publ_author_name
'J\"anis, Janne'
'Jakonen, Minna'
'Oresmaa, Larisa'
'Hirva, Pipsa'
'Laurila, Elina'
'Vlasova, Liubov'
'Vainiotalo, Pirjo'
'Haukka, Matti'

_publ_section_title
;
 Fragmentation Pathways of [MX2(CO)2(dcbpy)] (M = Ru, Os; X = Cl, Br, I;
 dcbpy = 2,2&#x2032;-bipyridine-4,4&#x2032;-dicarboxylic acid) Complexes
;
_journal_issue 5
_journal_name_full Organometallics
_journal_page_first 1070
_journal_paper_doi 10.1021/om900661t
_journal_volume 29
_journal_year 2010
_chemical_formula_moiety 'C14 H8 I2 N2 O6 Os, H2 O'
_chemical_formula_sum 'C14 H10 I2 N2 O7 Os'
_chemical_formula_weight 762.24
_chemical_name_systematic
; 
 ? 
;
_space_group_IT_number 14
_symmetry_cell_setting monoclinic
_symmetry_space_group_name_Hall '-P 2ybc'
_symmetry_space_group_name_H-M 'P 1 21/c 1'
_atom_sites_solution_hydrogens geom
_atom_sites_solution_primary direct
_atom_sites_solution_secondary difmap
_audit_creation_method SHELXL-97
_cell_angle_alpha 90.00
_cell_angle_beta 96.161(2)
_cell_angle_gamma 90.00
_cell_formula_units_Z 4
_cell_length_a 6.8746(2)
_cell_length_b 19.6521(6)
_cell_length_c 13.6786(4)
_cell_measurement_reflns_used 6684
_cell_measurement_temperature 120(2)
_cell_measurement_theta_max 27.48
_cell_measurement_theta_min 1.00
_cell_volume 1837.31(9)
_computing_cell_refinement 'Denzo/Scalepack (Otwinowski & Minor, 1997)'
_computing_data_collection 'Collect (Nonius BV, 1997-2000)'
_computing_data_reduction 'Denzo/Scalepack (Otwinowski & Minor, 1997)'
_computing_molecular_graphics 'Diamond v.3.1b (Crystal Impact GbR, 2006)'
_computing_publication_material 'SHELXL-97 (Sheldrick, 1997)'
_computing_structure_refinement 'SHELXL-97 (Sheldrick, 1997)'
_computing_structure_solution 'SIR2004 (Burla et al., 2005)'
_diffrn_ambient_temperature 120(2)
_diffrn_detector_area_resol_mean 9
_diffrn_measured_fraction_theta_full 0.993
_diffrn_measured_fraction_theta_max 0.993
_diffrn_measurement_device '95mm CCD camera on \k-goniostat'
_diffrn_measurement_device_type 'Nonius KappaCCD'
_diffrn_measurement_method '\f scans and \w scans with \k offset'
_diffrn_radiation_monochromator 'horizontally mounted graphite crystal'
_diffrn_radiation_source 'fine-focus sealed tube'
_diffrn_radiation_type MoK\a
_diffrn_radiation_wavelength 0.71073
_diffrn_reflns_av_R_equivalents 0.0374
_diffrn_reflns_av_sigmaI/netI 0.0316
_diffrn_reflns_limit_h_max 8
_diffrn_reflns_limit_h_min -8
_diffrn_reflns_limit_k_max 24
_diffrn_reflns_limit_k_min -25
_diffrn_reflns_limit_l_max 17
_diffrn_reflns_limit_l_min -17
_diffrn_reflns_number 22351
_diffrn_reflns_theta_full 27.53
_diffrn_reflns_theta_max 27.53
_diffrn_reflns_theta_min 2.56
_exptl_absorpt_coefficient_mu 10.340
_exptl_absorpt_correction_T_max 0.3948
_exptl_absorpt_correction_T_min 0.1557
_exptl_absorpt_correction_type multi-scan
_exptl_absorpt_process_details 'SADABS v.2.10 (Sheldrick, 2003)'
_exptl_crystal_colour red
_exptl_crystal_density_diffrn 2.756
_exptl_crystal_density_method 'not measured'
_exptl_crystal_description block
_exptl_crystal_F_000 1384
_exptl_crystal_size_max 0.25
_exptl_crystal_size_mid 0.15
_exptl_crystal_size_min 0.09
_refine_diff_density_max 1.512
_refine_diff_density_min -1.434
_refine_diff_density_rms 0.178
_refine_ls_extinction_method none
_refine_ls_goodness_of_fit_ref 1.101
_refine_ls_hydrogen_treatment constr
_refine_ls_matrix_type full
_refine_ls_number_parameters 238
_refine_ls_number_reflns 4187
_refine_ls_number_restraints 0
_refine_ls_restrained_S_all 1.101
_refine_ls_R_factor_all 0.0407
_refine_ls_R_factor_gt 0.0305
_refine_ls_shift/su_max 0.002
_refine_ls_shift/su_mean 0.000
_refine_ls_structure_factor_coef Fsqd
_refine_ls_weighting_details 'calc w=1/[\s^2^(Fo^2^)+(0.0166P)^2^+12.1284P] where P=(Fo^2^+2Fc^2^)/3'
_refine_ls_weighting_scheme calc
_refine_ls_wR_factor_gt 0.0627
_refine_ls_wR_factor_ref 0.0656
_reflns_number_gt 3577
_reflns_number_total 4187
_reflns_threshold_expression >2sigma(I)
_cod_data_source_file om900661t_si_001.cif
_cod_data_source_block 3
_cod_original_sg_symbol_H-M 'P 21/c'
_cod_database_code 4067262

loop_
_symmetry_equiv_pos_as_xyz
'x, y, z'
'-x, y+1/2, -z+1/2'
'-x, -y, -z'
'x, -y-1/2, z-1/2'

loop_
_atom_site_label
_atom_site_type_symbol
_atom_site_fract_x
_atom_site_fract_y
_atom_site_fract_z
_atom_site_U_iso_or_equiv
_atom_site_adp_type
_atom_site_occupancy
_atom_site_symmetry_multiplicity
_atom_site_calc_flag
_atom_site_refinement_flags
Os1 Os 0.82159(3) 0.157298(11) 0.942614(15) 0.01343(7) Uani 1 1 d .
I1 I 0.66971(5) 0.164987(19) 1.11620(3) 0.01881(10) Uani 1 1 d .
I2 I 0.95171(5) 0.155948(19) 0.76279(3) 0.01889(10) Uani 1 1 d .
O1 O 0.5357(6) 0.0449(2) 0.8839(3) 0.0281(10) Uani 1 1 d .
O2 O 1.1349(6) 0.0602(2) 1.0204(3) 0.0259(10) Uani 1 1 d .
O3 O 1.2377(6) 0.4844(2) 1.0380(4) 0.0359(12) Uani 1 1 d .
O4 O 1.4557(6) 0.4189(2) 1.1269(4) 0.0340(12) Uani 1 1 d .
H4 H 1.4964 0.4599 1.1461 0.051 Uiso 1 1 d R
O5 O 0.3470(6) 0.4703(2) 0.8078(3) 0.0299(10) Uani 1 1 d .
O6 O 0.1164(6) 0.3951(2) 0.7583(4) 0.0314(11) Uani 1 1 d .
H6 H 0.0247 0.4344 0.7538 0.047 Uiso 1 1 d R
O7 O -0.1385(7) 0.4895(2) 0.7264(4) 0.0466(14) Uani 1 1 d .
H7A H -0.0724 0.5377 0.7264 0.070 Uiso 1 1 d R
H7B H -0.2725 0.4877 0.7130 0.070 Uiso 1 1 d R
N1 N 0.9907(6) 0.2452(2) 0.9846(3) 0.0147(9) Uani 1 1 d .
N2 N 0.6387(6) 0.2392(2) 0.8914(3) 0.0142(9) Uani 1 1 d .
C1 C 0.6437(9) 0.0852(3) 0.9056(4) 0.0196(12) Uani 1 1 d .
C2 C 1.0181(10) 0.0929(3) 0.9929(4) 0.0220(13) Uani 1 1 d .
C10 C 1.1708(8) 0.2430(3) 1.0343(4) 0.0153(11) Uani 1 1 d .
H10 H 1.2298 0.2001 1.0498 0.018 Uiso 1 1 calc R
C11 C 1.2728(8) 0.3022(3) 1.0634(4) 0.0159(11) Uani 1 1 d .
H11 H 1.3983 0.2996 1.0997 0.019 Uiso 1 1 calc R
C12 C 1.1896(7) 0.3646(3) 1.0390(4) 0.0135(11) Uani 1 1 d .
C13 C 1.0036(8) 0.3672(3) 0.9892(4) 0.0163(11) Uani 1 1 d .
H13 H 0.9432 0.4099 0.9734 0.020 Uiso 1 1 calc R
C14 C 0.9058(7) 0.3069(3) 0.9624(4) 0.0136(11) Uani 1 1 d .
C15 C 0.7084(8) 0.3036(3) 0.9099(4) 0.0149(11) Uani 1 1 d .
C16 C 0.5992(7) 0.3607(3) 0.8801(4) 0.0143(11) Uani 1 1 d .
H16 H 0.6491 0.4051 0.8944 0.017 Uiso 1 1 calc R
C17 C 0.4154(7) 0.3516(3) 0.8289(4) 0.0151(11) Uani 1 1 d .
C18 C 0.3448(8) 0.2866(3) 0.8087(4) 0.0155(11) Uani 1 1 d .
H18 H 0.2193 0.2798 0.7737 0.019 Uiso 1 1 calc R
C19 C 0.4608(8) 0.2321(3) 0.8406(4) 0.0176(12) Uani 1 1 d .
H19 H 0.4132 0.1875 0.8260 0.021 Uiso 1 1 calc R
C20 C 1.2946(8) 0.4297(3) 1.0680(4) 0.0187(12) Uani 1 1 d .
C21 C 0.2909(8) 0.4122(3) 0.7973(4) 0.0168(11) Uani 1 1 d .

loop_
_atom_site_aniso_label
_atom_site_aniso_U_11
_atom_site_aniso_U_22
_atom_site_aniso_U_33
_atom_site_aniso_U_23
_atom_site_aniso_U_13
_atom_site_aniso_U_12
Os1 0.01211(11) 0.01101(12) 0.01680(12) 0.00030(8) -0.00014(8) -0.00033(8)
I1 0.01837(18) 0.0199(2) 0.01815(19) 0.00190(15) 0.00194(14) 0.00396(14)
I2 0.02068(18) 0.0163(2) 0.02002(19) -0.00123(14) 0.00370(14) -0.00290(14)
O1 0.019(2) 0.022(2) 0.042(3) 0.002(2) -0.0017(19) -0.0047(18)
O2 0.0137(19) 0.021(2) 0.041(3) -0.007(2) -0.0072(19) 0.0003(18)
O3 0.031(2) 0.015(2) 0.056(3) -0.001(2) -0.024(2) -0.0008(19)
O4 0.026(2) 0.013(2) 0.056(3) -0.002(2) -0.023(2) -0.0031(18)
O5 0.024(2) 0.018(2) 0.044(3) -0.002(2) -0.013(2) 0.0012(18)
O6 0.020(2) 0.017(2) 0.053(3) 0.008(2) -0.018(2) -0.0026(17)
O7 0.030(3) 0.018(3) 0.086(4) 0.002(3) -0.022(3) 0.001(2)
N1 0.013(2) 0.015(2) 0.016(2) -0.0010(19) 0.0017(18) -0.0023(18)
N2 0.013(2) 0.013(2) 0.017(2) 0.0015(18) 0.0017(18) -0.0020(17)
C1 0.026(3) 0.013(3) 0.019(3) 0.002(2) -0.003(2) 0.009(2)
C2 0.037(4) 0.013(3) 0.017(3) -0.006(2) 0.006(3) -0.015(3)
C10 0.016(3) 0.014(3) 0.015(3) 0.002(2) -0.001(2) 0.002(2)
C11 0.014(3) 0.017(3) 0.016(3) -0.001(2) 0.000(2) -0.001(2)
C12 0.015(3) 0.014(3) 0.012(3) 0.002(2) 0.005(2) -0.001(2)
C13 0.016(3) 0.016(3) 0.017(3) 0.002(2) 0.000(2) 0.000(2)
C14 0.016(3) 0.012(3) 0.012(3) 0.002(2) 0.001(2) 0.000(2)
C15 0.017(3) 0.013(3) 0.015(3) 0.000(2) 0.001(2) -0.004(2)
C16 0.016(2) 0.012(3) 0.015(3) 0.002(2) -0.002(2) -0.004(2)
C17 0.014(3) 0.017(3) 0.013(3) 0.000(2) -0.002(2) 0.001(2)
C18 0.014(2) 0.016(3) 0.017(3) 0.005(2) 0.000(2) 0.001(2)
C19 0.015(2) 0.012(3) 0.024(3) -0.002(2) -0.003(2) -0.004(2)
C20 0.015(3) 0.014(3) 0.026(3) 0.000(2) -0.005(2) 0.000(2)
C21 0.016(3) 0.013(3) 0.020(3) 0.001(2) -0.003(2) 0.002(2)

loop_
_atom_type_symbol
_atom_type_description
_atom_type_scat_dispersion_real
_atom_type_scat_dispersion_imag
_atom_type_scat_source
C C 0.0033 0.0016 'International Tables Vol C Tables 4.2.6.8 and 6.1.1.4'
H H 0.0000 0.0000 'International Tables Vol C Tables 4.2.6.8 and 6.1.1.4'
N N 0.0061 0.0033 'International Tables Vol C Tables 4.2.6.8 and 6.1.1.4'
O O 0.0106 0.0060 'International Tables Vol C Tables 4.2.6.8 and 6.1.1.4'
I I -0.4742 1.8119 'International Tables Vol C Tables 4.2.6.8 and 6.1.1.4'
Os Os -1.2165 7.6030 'International Tables Vol C Tables 4.2.6.8 and 6.1.1.4'

loop_
_geom_angle_atom_site_label_1
_geom_angle_atom_site_label_2
_geom_angle_atom_site_label_3
_geom_angle
_geom_angle_publ_flag
C1 Os1 C2 90.7(2) yes
C1 Os1 N2 97.8(2) ?
C2 Os1 N2 171.4(2) ?
C1 Os1 N1 173.2(2) ?
C2 Os1 N1 95.5(2) ?
N2 Os1 N1 76.09(17) yes
C1 Os1 I1 88.73(18) ?
C2 Os1 I1 92.60(17) ?
N2 Os1 I1 88.64(12) ?
N1 Os1 I1 88.20(12) ?
C1 Os1 I2 90.93(18) ?
C2 Os1 I2 91.76(17) ?
N2 Os1 I2 87.09(12) ?
N1 Os1 I2 91.68(12) ?
I1 Os1 I2 175.633(13) yes
C20 O4 H4 104.8 ?
C21 O6 H6 112.0 ?
H7A O7 H7B 117.3 ?
C10 N1 C14 119.2(5) ?
C10 N1 Os1 123.8(4) ?
C14 N1 Os1 116.9(3) ?
C19 N2 C15 118.2(5) ?
C19 N2 Os1 124.5(4) ?
C15 N2 Os1 117.3(3) ?
O1 C1 Os1 177.7(5) ?
O2 C2 Os1 175.7(5) ?
N1 C10 C11 121.6(5) ?
N1 C10 H10 119.2 ?
C11 C10 H10 119.2 ?
C12 C11 C10 119.3(5) ?
C12 C11 H11 120.3 ?
C10 C11 H11 120.3 ?
C11 C12 C13 119.4(5) ?
C11 C12 C20 121.2(5) ?
C13 C12 C20 119.3(5) ?
C12 C13 C14 119.4(5) ?
C12 C13 H13 120.3 ?
C14 C13 H13 120.3 ?
N1 C14 C13 121.0(5) ?
N1 C14 C15 114.8(5) ?
C13 C14 C15 124.1(5) ?
N2 C15 C16 121.8(5) ?
N2 C15 C14 114.8(5) ?
C16 C15 C14 123.4(5) ?
C15 C16 C17 118.5(5) ?
C15 C16 H16 120.7 ?
C17 C16 H16 120.7 ?
C18 C17 C16 120.1(5) ?
C18 C17 C21 119.8(5) ?
C16 C17 C21 120.1(5) ?
C19 C18 C17 118.4(5) ?
C19 C18 H18 120.8 ?
C17 C18 H18 120.8 ?
N2 C19 C18 123.0(5) ?
N2 C19 H19 118.5 ?
C18 C19 H19 118.5 ?
O3 C20 O4 125.0(5) yes
O3 C20 C12 122.9(5) ?
O4 C20 C12 112.0(5) ?
O5 C21 O6 124.1(5) yes
O5 C21 C17 123.3(5) ?
O6 C21 C17 112.6(5) ?

loop_
_geom_bond_atom_site_label_1
_geom_bond_atom_site_label_2
_geom_bond_distance
_geom_bond_publ_flag
Os1 C1 1.904(6) yes
Os1 C2 1.923(7) yes
Os1 N2 2.115(4) yes
Os1 N1 2.126(4) yes
Os1 I1 2.6987(4) yes
Os1 I2 2.7061(4) yes
O1 C1 1.104(7) yes
O2 C2 1.066(7) yes
O3 C20 1.202(7) yes
O4 C20 1.315(7) yes
O4 H4 0.8834 ?
O5 C21 1.208(7) yes
O6 C21 1.303(6) yes
O6 H6 0.9946 ?
O7 H7A 1.0497 ?
O7 H7B 0.9209 ?
N1 C10 1.348(7) ?
N1 C14 1.365(7) ?
N2 C19 1.348(7) ?
N2 C15 1.366(7) ?
C10 C11 1.394(8) ?
C10 H10 0.9500 ?
C11 C12 1.378(8) ?
C11 H11 0.9500 ?
C12 C13 1.384(7) ?
C12 C20 1.501(8) ?
C13 C14 1.393(8) ?
C13 H13 0.9500 ?
C14 C15 1.468(7) ?
C15 C16 1.388(8) ?
C16 C17 1.388(7) ?
C16 H16 0.9500 ?
C17 C18 1.384(8) ?
C17 C21 1.503(7) ?
C18 C19 1.378(7) ?
C18 H18 0.9500 ?
C19 H19 0.9500 ?

loop_
_geom_hbond_atom_site_label_D
_geom_hbond_atom_site_label_H
_geom_hbond_atom_site_label_A
_geom_hbond_distance_DH
_geom_hbond_distance_HA
_geom_hbond_distance_DA
_geom_hbond_angle_DHA
_geom_hbond_site_symmetry_A
O4 H4 O5 0.88 1.81 2.668(6) 161.8 3_767
O6 H6 O7 0.99 1.57 2.556(6) 168.2 .
O7 H7B O1 0.92 2.40 3.168(6) 140.3 2_556
